data_7250442
loop_
_publ_author_name
'Jiao, Jiachen'
'Zhang, Chuanbao'
'Sun, Hui'
'Hu, Haina'
'Xu, Ziqing'
'Zhao, Junwei'
'Han, Qiuxia'
'Ma, Pengtao'

_publ_section_title
;
 Photocatalytic oxidation of various C--H bonds by a polyoxometalate
 nanocluster-dominated compartmentalized metal--organic framework
;
_journal_issue 25
_journal_name_full 'Green Chemistry'
_journal_page_first 7608
_journal_page_last 7619
_journal_paper_doi 10.1039/D5GC00269A
_journal_volume 27
_journal_year 2025
_chemical_formula_moiety 'C27 H18 N9 Ni2 O46 W12, C18 H12 N6 Ni O5, 5(O)'
_chemical_formula_sum 'C45 H30 N15 Ni3 O56 W12'
_chemical_formula_weight 4059.17
_space_group_crystal_system monoclinic
_space_group_IT_number 15
_space_group_name_Hall '-C 2yc'
_space_group_name_H-M_alt 'C 1 2/c 1'
_atom_sites_solution_hydrogens geom
_atom_sites_solution_primary dual
_audit_creation_date 2024-12-16
_audit_creation_method
;
Olex2 1.5
(compiled 2024.02.16 svn.r378c4104 for OlexSys, GUI svn.r6928)
;
_audit_update_record
;
2024-12-16 deposited with the CCDC.	2025-05-22 downloaded from the CCDC.
;
_cell_angle_alpha 90
_cell_angle_beta 126.9440(10)
_cell_angle_gamma 90
_cell_formula_units_Z 8
_cell_length_a 43.284(4)
_cell_length_b 20.5520(17)
_cell_length_c 26.903(2)
_cell_measurement_reflns_used 6563
_cell_measurement_temperature 273(2)
_cell_measurement_theta_max 25.16
_cell_measurement_theta_min 2.20
_cell_volume 19127(3)
_computing_cell_refinement 'SAINT V8.38A (Bruker, 2018)'
_computing_data_collection 'Bruker APEX2'
_computing_data_reduction 'SAINT V8.38A (Bruker, 2018)'
_computing_molecular_graphics 'Olex2 1.5 (Dolomanov et al., 2009)'
_computing_publication_material 'Olex2 1.5 (Dolomanov et al., 2009)'
_computing_structure_refinement 'SHELXL 2018/3 (Sheldrick, 2015)'
_computing_structure_solution 'olex2.solve (Bourhis et al., 2015)'
_diffrn_ambient_temperature 273.15
_diffrn_measured_fraction_theta_full 0.999
_diffrn_measured_fraction_theta_max 0.999
_diffrn_measurement_device_type 'Bruker D8 VENTURE PHOTON II'
_diffrn_measurement_method 'phi and omega scans'
_diffrn_radiation_monochromator 'Helios multilayer optic'
_diffrn_radiation_type 'Mo K\a'
_diffrn_radiation_wavelength 0.71073
_diffrn_reflns_av_R_equivalents 0.0650
_diffrn_reflns_av_unetI/netI 0.0779
_diffrn_reflns_Laue_measured_fraction_full 0.999
_diffrn_reflns_Laue_measured_fraction_max 0.999
_diffrn_reflns_limit_h_max 51
_diffrn_reflns_limit_h_min -43
_diffrn_reflns_limit_k_max 24
_diffrn_reflns_limit_k_min -19
_diffrn_reflns_limit_l_max 30
_diffrn_reflns_limit_l_min -32
_diffrn_reflns_number 49671
_diffrn_reflns_point_group_measured_fraction_full 0.999
_diffrn_reflns_point_group_measured_fraction_max 0.999
_diffrn_reflns_theta_full 25.099
_diffrn_reflns_theta_max 25.099
_diffrn_reflns_theta_min 1.152
_diffrn_source_current 30.0
_diffrn_source_power 1.35
_diffrn_source_type Microfocus
_diffrn_source_voltage 45.0
_diffrn_standards_number 0
_exptl_absorpt_coefficient_mu 15.039
_exptl_absorpt_correction_T_max 0.7457
_exptl_absorpt_correction_T_min 0.4584
_exptl_absorpt_correction_type multi-scan
_exptl_absorpt_process_details
'SADABS-2016/2 (Bruker,2016/2) was used for absorption correction. wR2(int) was 0.1221 before and 0.0553 after correction. The Ratio of minimum to maximum transmission is 0.6147. The \l/2 correction factor is Not present.'
_exptl_crystal_colour green
_exptl_crystal_colour_primary green
_exptl_crystal_density_diffrn 2.819
_exptl_crystal_density_method 'not measured'
_exptl_crystal_description block
_exptl_crystal_F_000 14600
_exptl_crystal_size_max 0.24
_exptl_crystal_size_mid 0.18
_exptl_crystal_size_min 0.12
_refine_diff_density_max 2.728
_refine_diff_density_min -1.723
_refine_diff_density_rms 0.365
_refine_ls_extinction_method none
_refine_ls_goodness_of_fit_ref 1.023
_refine_ls_hydrogen_treatment constr
_refine_ls_matrix_type full
_refine_ls_number_parameters 1198
_refine_ls_number_reflns 17047
_refine_ls_number_restraints 24
_refine_ls_restrained_S_all 1.023
_refine_ls_R_factor_all 0.0730
_refine_ls_R_factor_gt 0.0435
_refine_ls_shift/su_max 0.001
_refine_ls_shift/su_mean 0.000
_refine_ls_structure_factor_coef Fsqd
_refine_ls_weighting_details 'w=1/[\s^2^(Fo^2^)+(0.0645P)^2^] where P=(Fo^2^+2Fc^2^)/3'
_refine_ls_weighting_scheme calc
_refine_ls_wR_factor_gt 0.1091
_refine_ls_wR_factor_ref 0.1301
_reflns_Friedel_coverage 0.000
_reflns_number_gt 11941
_reflns_number_total 17047
_reflns_threshold_expression 'I > 2\s(I)'
_cod_data_source_file d5gc00269a2.cif
_cod_data_source_block 1
_cod_depositor_comments 'Adding full bibliography for 7250442.cif.'
_cod_database_code 7250442
_shelx_shelxl_version_number 2018/3
_shelx_space_group_comment
;
The symmetry employed for this shelxl refinement is uniquely defined
by the following loop, which should always be used as a source of
symmetry information in preference to the above space-group names.
They are only intended as comments.
;
_shelx_estimated_absorpt_t_max 0.266
_shelx_estimated_absorpt_t_min 0.123
_diffrn_source_source 'Incoatc Ius 3.0 '
_olex2_refinement_description
;
1. Fixed Uiso
 At 1.2 times of:
  All C(H) groups
2. Uiso/Uaniso restraints and constraints
Uanis(C44) \\sim Ueq, Uanis(O14W) \\sim Ueq, Uanis(C29) \\sim Ueq, Uanis(O15W)
\\sim Ueq: with sigma of 0.01 and sigma for terminal atoms of 0.02
3. Others
 Fixed Sof: O13W(0.5) O17W(0.5) O18W(0.5) O19W(0.5)
4.a Aromatic/amide H refined with riding coordinates:
 C1(H1), C2(H2), C4(H4), C5(H5), C7(H7), C8(H8), C9(H9), C10(H10), C12(H12),
 C13(H13), C14(H14), C15(H15), C21(H21), C22(H22), C24(H24), C25(H25), C27(H27),
  C28(H28), C29(H29), C30(H30), C32(H32), C33(H33), C34(H34), C35(H35),
 C41(H41), C42(H42), C44(H44), C45(H45), C49(H49), C50(H50)
;
_olex2_submission_special_instructions 'No special instructions were received'

loop_
_space_group_symop_operation_xyz
'x, y, z'
'-x, y, -z+1/2'
'x+1/2, y+1/2, z'
'-x+1/2, y+1/2, -z+1/2'
'-x, -y, -z'
'x, -y, z-1/2'
'-x+1/2, -y+1/2, -z'
'x+1/2, -y+1/2, z-1/2'

loop_
_atom_site_label
_atom_site_type_symbol
_atom_site_fract_x
_atom_site_fract_y
_atom_site_fract_z
_atom_site_U_iso_or_equiv
_atom_site_adp_type
_atom_site_occupancy
_atom_site_site_symmetry_order
_atom_site_calc_flag
_atom_site_refinement_flags_posn
_atom_site_refinement_flags_adp
_atom_site_refinement_flags_occupancy
_atom_site_disorder_assembly
_atom_site_disorder_group
W1 W -0.14379(2) 0.62928(3) 0.33651(3) 0.01958(14) Uani 1 1 d . . . . .
W2 W -0.11213(2) 0.62955(3) 0.25360(3) 0.02284(15) Uani 1 1 d . . . . .
W3 W -0.05352(2) 0.64236(3) 0.40185(3) 0.02167(15) Uani 1 1 d . . . . .
W4 W -0.14332(2) 0.77789(3) 0.41435(3) 0.02445(15) Uani 1 1 d . . . . .
W5 W -0.17032(2) 0.77518(3) 0.16673(3) 0.02399(15) Uani 1 1 d . . . . .
W6 W -0.10041(2) 0.91189(3) 0.41107(3) 0.02502(15) Uani 1 1 d . . . . .
W7 W -0.04826(2) 0.78292(3) 0.49179(3) 0.02646(16) Uani 1 1 d . . . . .
W8 W -0.06432(2) 0.77978(3) 0.25216(3) 0.02884(16) Uani 1 1 d . . . . .
W9 W -0.16888(2) 0.90483(3) 0.24002(3) 0.02608(16) Uani 1 1 d . . . . .
W10 W -0.06416(2) 0.91456(3) 0.31696(3) 0.02806(16) Uani 1 1 d . . . . .
W11 W -0.20780(2) 0.76683(3) 0.24316(3) 0.02568(16) Uani 1 1 d . . . . .
W12 W -0.00912(2) 0.79373(4) 0.40164(3) 0.03009(17) Uani 1 1 d . . . . .
Ni1 Ni 0.000000 0.500000 0.500000 0.0182(6) Uani 1 2 d S . P . .
Ni2 Ni -0.19692(5) 0.48672(9) 0.34509(8) 0.0221(4) Uani 1 1 d . . . . .
Ni3 Ni -0.250000 0.750000 0.000000 0.0337(7) Uani 1 2 d S . P . .
Ni4 Ni -0.08962(6) -0.05973(11) 0.09636(10) 0.0377(5) Uani 1 1 d . . . . .
O1 O -0.0616(3) 0.8770(5) 0.2559(5) 0.038(3) Uani 1 1 d . . . . .
O1W O -0.0814(4) -0.1572(6) 0.0881(6) 0.059(4) Uani 1 1 d . . . . .
O2 O -0.0554(3) 0.7732(6) 0.1982(5) 0.038(3) Uani 1 1 d . . . . .
O2W O -0.0536(4) -0.0341(7) 0.0715(6) 0.060(4) Uani 1 1 d . . . . .
O3 O -0.0102(3) 0.7775(6) 0.5693(5) 0.040(3) Uani 1 1 d . . . . .
O3W O -0.1364(4) -0.0597(7) 0.0028(6) 0.071(4) Uani 1 1 d . . . . .
O4 O -0.0124(3) 0.8835(5) 0.3837(5) 0.037(3) Uani 1 1 d . . . . .
O4W O -0.1257(3) -0.0929(6) 0.1190(6) 0.051(3) Uani 1 1 d . . . . .
O5 O -0.2154(3) 0.7552(5) 0.1656(4) 0.031(3) Uani 1 1 d . . . . .
O5W O -0.0415(3) -0.0661(6) 0.1873(5) 0.050(3) Uani 1 1 d . . . . .
O6 O -0.1216(3) 0.7984(5) 0.1919(4) 0.024(2) Uani 1 1 d . . . . .
O6W O -0.2510(3) 0.5271(6) 0.2821(5) 0.041(3) Uani 1 1 d . . . . .
O7 O -0.1002(3) 0.9881(5) 0.4369(5) 0.037(3) Uani 1 1 d . . . . .
O7W O -0.1424(3) 0.4481(5) 0.4083(4) 0.031(3) Uani 1 1 d . . . . .
O8 O -0.0706(3) 0.9247(5) 0.3827(4) 0.022(2) Uani 1 1 d . . . . .
O8W O -0.2175(3) 0.4056(5) 0.3613(5) 0.037(3) Uani 1 1 d . . . . .
O9 O -0.1527(3) 0.6908(5) 0.1968(4) 0.026(2) Uani 1 1 d . . . . .
O9W O 0.0556(3) 0.5250(5) 0.5357(4) 0.032(3) Uani 1 1 d . . . . .
O10 O -0.2539(3) 0.7530(6) 0.2196(5) 0.039(3) Uani 1 1 d . . . . .
O10W O 0.0400(3) 0.7863(6) 0.4501(5) 0.042(3) Uani 1 1 d . . . . .
O11 O -0.0198(3) 0.8050(5) 0.4577(5) 0.029(3) Uani 1 1 d . . . . .
O11W O -0.2769(4) 0.7666(9) 0.0392(6) 0.080(5) Uani 1 1 d . . . . .
O12 O -0.0517(3) 0.9923(6) 0.3142(5) 0.045(3) Uani 1 1 d . . . . .
O12W O -0.2576(4) 0.8469(6) -0.0268(5) 0.057(4) Uani 1 1 d . . . . .
O13 O -0.1003(3) 0.8024(5) 0.3939(4) 0.023(2) Uani 1 1 d . . . . .
O13W O -0.1847(5) 0.0382(11) -0.0739(9) 0.030(5) Uani 0.5 1 d . . P . .
O14 O -0.1685(3) 0.7672(5) 0.4442(5) 0.037(3) Uani 1 1 d . . . . .
O14W O -0.2321(5) 0.6091(9) 0.1363(8) 0.112(6) Uani 1 1 d . U . . .
O15 O -0.0239(3) 0.7018(5) 0.3961(4) 0.025(2) Uani 1 1 d . . . . .
O15W O -0.1688(5) 0.6114(9) 0.0714(7) 0.101(6) Uani 1 1 d . U . . .
O16 O -0.1157(3) 0.5763(5) 0.2023(5) 0.033(3) Uani 1 1 d . . . . .
O16W O -0.2020(3) -0.0761(5) 0.0589(5) 0.040(3) Uani 1 1 d . . . . .
O17 O -0.0152(3) 0.7695(6) 0.3240(4) 0.035(3) Uani 1 1 d . . . . .
O18 O -0.2118(3) 0.8609(5) 0.2293(4) 0.028(2) Uani 1 1 d . . . . .
O19 O -0.1903(3) 0.9797(5) 0.2127(5) 0.033(3) Uani 1 1 d . . . . .
O20 O -0.1451(3) 0.9152(5) 0.3252(4) 0.026(2) Uani 1 1 d . . . . .
O21 O -0.1969(3) 0.7662(5) 0.0865(4) 0.033(3) Uani 1 1 d . . . . .
O22 O -0.1520(3) 0.7981(5) 0.2589(4) 0.023(2) Uani 1 1 d . . . . .
O23 O -0.1826(3) 0.7886(5) 0.3293(4) 0.024(2) Uani 1 1 d . . . . .
O24 O -0.1049(2) 0.6867(5) 0.3313(4) 0.020(2) Uani 1 1 d . . . . .
O25 O -0.1190(3) 0.9199(5) 0.2601(4) 0.024(2) Uani 1 1 d . . . . .
O26 O -0.0791(3) 0.6964(5) 0.2549(4) 0.023(2) Uani 1 1 d . . . . .
O27 O -0.0912(3) 0.7643(5) 0.4920(4) 0.027(2) Uani 1 1 d . . . . .
O28 O -0.0188(3) 0.5857(5) 0.4525(4) 0.025(2) Uani 1 1 d . . . . .
O29 O -0.1852(3) 0.6845(5) 0.2711(4) 0.023(2) Uani 1 1 d . . . . .
O30 O -0.1833(3) 0.8670(5) 0.1631(4) 0.026(2) Uani 1 1 d . . . . .
O31 O -0.0576(3) 0.8748(5) 0.4884(4) 0.032(3) Uani 1 1 d . . . . .
O32 O -0.0693(3) 0.8092(5) 0.3243(4) 0.024(2) Uani 1 1 d . . . . .
O33 O -0.0948(3) 0.5912(5) 0.3971(4) 0.026(2) Uani 1 1 d . . . . .
O34 O -0.1345(3) 0.8690(5) 0.4270(4) 0.029(2) Uani 1 1 d . . . . .
O35 O -0.0665(3) 0.5968(4) 0.3283(4) 0.022(2) Uani 1 1 d . . . . .
O36 O -0.0508(3) 0.6987(5) 0.4611(4) 0.024(2) Uani 1 1 d . . . . .
O37 O -0.1444(3) 0.5893(4) 0.2694(4) 0.021(2) Uani 1 1 d . . . . .
O38 O -0.1393(3) 0.6883(5) 0.3934(4) 0.023(2) Uani 1 1 d . . . . .
O39 O -0.1715(3) 0.5689(5) 0.3370(4) 0.025(2) Uani 1 1 d . . . . .
N1 N -0.0983(4) 0.0380(7) 0.1093(6) 0.041(4) Uani 1 1 d . . . . .
N2 N -0.0971(5) 0.4861(9) 0.0270(7) 0.058(5) Uani 1 1 d . . . . .
N3 N -0.1128(5) 0.3744(10) 0.3548(7) 0.063(5) Uani 1 1 d . . . . .
N4 N -0.1045(4) 0.2498(7) 0.2017(6) 0.031(3) Uani 1 1 d . . . . .
N5 N -0.1008(4) 0.3592(7) 0.1834(6) 0.040(4) Uani 1 1 d . . . . .
N6 N -0.0968(4) 0.2797(7) 0.1248(6) 0.034(3) Uani 1 1 d . . . . .
N11 N -0.2032(4) 0.4415(6) 0.2699(6) 0.028(3) Uani 1 1 d . . . . .
N12 N -0.1964(3) 0.4654(6) -0.0863(6) 0.027(3) Uani 1 1 d . . . . .
N13 N -0.2012(4) 0.0558(6) 0.0669(6) 0.037(3) Uani 1 1 d . . . . .
N14 N -0.2002(4) 0.2962(6) 0.0407(6) 0.029(3) Uani 1 1 d . . . . .
N15 N -0.2041(4) 0.3904(6) 0.0857(6) 0.028(3) Uani 1 1 d . . . . .
N16 N -0.2059(3) 0.2878(6) 0.1228(5) 0.026(3) Uani 1 1 d . . . . .
N21 N -0.0060(3) 0.4577(6) 0.4256(5) 0.024(3) Uani 1 1 d . . . . .
N22 N -0.0055(3) 0.2951(6) 0.2880(5) 0.024(3) Uani 1 1 d . . . . .
N23 N 0.000000 0.3936(8) 0.250000 0.020(4) Uani 1 2 d S T P . .
N24 N 0.000000 0.0591(10) 0.250000 0.056(6) Uani 1 2 d S T P . .
C1 C -0.0994(5) 0.0902(10) 0.0764(7) 0.044(5) Uani 1 1 d . . . . .
H1 H -0.099639 0.081858 0.042247 0.053 Uiso 1 1 calc R U . . .
C2 C -0.1003(5) 0.1510(9) 0.0902(8) 0.044(5) Uani 1 1 d . . . . .
H2 H -0.100817 0.184309 0.066235 0.053 Uiso 1 1 calc R U . . .
C3 C -0.1003(4) 0.1659(9) 0.1411(7) 0.036(4) Uani 1 1 d . . . . .
C4 C -0.1000(4) 0.1148(9) 0.1735(7) 0.036(4) Uani 1 1 d . . . . .
H4 H -0.100252 0.123130 0.207217 0.044 Uiso 1 1 calc R U . . .
C5 C -0.0993(5) 0.0521(9) 0.1584(7) 0.038(4) Uani 1 1 d . . . . .
H5 H -0.099458 0.018443 0.181348 0.045 Uiso 1 1 calc R U . . .
C6 C -0.0948(5) 0.3916(10) 0.1022(8) 0.043(5) Uani 1 1 d . . . . .
C7 C -0.0938(5) 0.3763(9) 0.0550(7) 0.038(4) Uani 1 1 d . . . . .
H7 H -0.092153 0.332844 0.047253 0.046 Uiso 1 1 calc R U . . .
C8 C -0.0951(6) 0.4222(11) 0.0189(8) 0.061(6) Uani 1 1 d . . . . .
H8 H -0.094522 0.409339 -0.013718 0.073 Uiso 1 1 calc R U . . .
C9 C -0.0978(5) 0.5002(10) 0.0754(9) 0.054(5) Uani 1 1 d . . . . .
H9 H -0.099502 0.543755 0.082845 0.065 Uiso 1 1 calc R U . . .
C10 C -0.0963(5) 0.4564(9) 0.1132(8) 0.047(5) Uani 1 1 d . . . . .
H10 H -0.096335 0.469246 0.146378 0.057 Uiso 1 1 calc R U . . .
C11 C -0.1072(5) 0.3337(10) 0.2627(8) 0.043(5) Uani 1 1 d . . . . .
C12 C -0.1083(5) 0.3980(10) 0.2736(8) 0.047(5) Uani 1 1 d . . . . .
H12 H -0.106935 0.429890 0.250518 0.056 Uiso 1 1 calc R U . . .
C13 C -0.1115(5) 0.4137(11) 0.3182(8) 0.054(6) Uani 1 1 d . . . . .
H13 H -0.112979 0.457857 0.323953 0.065 Uiso 1 1 calc R U . . .
C14 C -0.1106(7) 0.3102(13) 0.3462(11) 0.074(7) Uani 1 1 d . . . . .
H14 H -0.111172 0.280004 0.371435 0.089 Uiso 1 1 calc R U . . .
C15 C -0.1076(5) 0.2881(11) 0.2992(9) 0.054(5) Uani 1 1 d . . . . .
H15 H -0.105975 0.243947 0.293466 0.065 Uiso 1 1 calc R U . . .
C16 C -0.1010(4) 0.2343(8) 0.1553(6) 0.027(4) Uani 1 1 d . . . . .
C17 C -0.0974(4) 0.3394(9) 0.1390(7) 0.032(4) Uani 1 1 d . . . . .
C18 C -0.1037(4) 0.3121(9) 0.2120(8) 0.037(4) Uani 1 1 d . . . . .
C21 C -0.2046(4) 0.4762(8) 0.2265(6) 0.031(4) Uani 1 1 d . . . . .
H21 H -0.203927 0.521300 0.229382 0.038 Uiso 1 1 calc R U . . .
C22 C -0.2068(5) 0.4491(8) 0.1793(7) 0.034(4) Uani 1 1 d . . . . .
H22 H -0.207841 0.475962 0.150438 0.041 Uiso 1 1 calc R U . . .
C23 C -0.2075(4) 0.3835(8) 0.1720(6) 0.028(4) Uani 1 1 d . . . . .
C24 C -0.2091(5) 0.3472(8) 0.2140(7) 0.034(4) Uani 1 1 d . . . . .
H24 H -0.212064 0.302266 0.209984 0.041 Uiso 1 1 calc R U . . .
C25 C -0.2063(5) 0.3784(9) 0.2611(7) 0.038(4) Uani 1 1 d . . . . .
H25 H -0.206672 0.352891 0.289307 0.046 Uiso 1 1 calc R U . . .
C26 C -0.1993(4) 0.3977(7) 0.0008(7) 0.024(3) Uani 1 1 d . . . . .
C27 C -0.1975(5) 0.4629(8) 0.0019(7) 0.036(4) Uani 1 1 d . . . . .
H27 H -0.197374 0.485862 0.031746 0.043 Uiso 1 1 calc R U . . .
C28 C -0.1958(5) 0.4961(8) -0.0407(7) 0.034(4) Uani 1 1 d . . . . .
H28 H -0.194132 0.541235 -0.038331 0.041 Uiso 1 1 calc R U . . .
C29 C -0.1997(4) 0.4017(8) -0.0885(7) 0.033(4) Uani 1 1 d . U . . .
H29 H -0.201625 0.379557 -0.120447 0.039 Uiso 1 1 calc R U . . .
C30 C -0.2005(5) 0.3654(8) -0.0452(8) 0.040(5) Uani 1 1 d . . . . .
H30 H -0.201932 0.320204 -0.047523 0.048 Uiso 1 1 calc R U . . .
C31 C -0.2019(4) 0.1923(8) 0.0765(7) 0.029(4) Uani 1 1 d . . . . .
C32 C -0.2004(4) 0.1620(9) 0.0324(7) 0.034(4) Uani 1 1 d . . . . .
H32 H -0.199214 0.186700 0.004591 0.041 Uiso 1 1 calc R U . . .
C33 C -0.2006(5) 0.0940(9) 0.0292(8) 0.040(5) Uani 1 1 d . . . . .
H33 H -0.200393 0.075089 -0.001928 0.049 Uiso 1 1 calc R U . . .
C34 C -0.2025(6) 0.0844(10) 0.1098(9) 0.057(6) Uani 1 1 d . . . . .
H34 H -0.204117 0.057784 0.136128 0.069 Uiso 1 1 calc R U . . .
C35 C -0.2017(5) 0.1504(8) 0.1182(8) 0.043(5) Uani 1 1 d . . . . .
H35 H -0.201082 0.167276 0.150947 0.051 Uiso 1 1 calc R U . . .
C36 C -0.2018(4) 0.3604(7) 0.0455(7) 0.025(3) Uani 1 1 d . . . . .
C37 C -0.2026(4) 0.2619(9) 0.0815(7) 0.032(4) Uani 1 1 d . . . . .
C38 C -0.2055(5) 0.3515(7) 0.1235(7) 0.029(4) Uani 1 1 d . . . . .
C41 C -0.0123(4) 0.3942(8) 0.4156(6) 0.030(4) Uani 1 1 d . . . . .
H41 H -0.016719 0.370965 0.440403 0.036 Uiso 1 1 calc R U . . .
C42 C -0.0127(4) 0.3596(7) 0.3706(6) 0.026(3) Uani 1 1 d . . . . .
H42 H -0.016722 0.314925 0.365950 0.031 Uiso 1 1 calc R U . . .
C43 C -0.0066(4) 0.3953(7) 0.3325(6) 0.020(3) Uani 1 1 d . . . . .
C44 C -0.0020(4) 0.4621(8) 0.3406(7) 0.027(4) Uani 1 1 d . U . . .
H44 H 0.001092 0.487112 0.315097 0.032 Uiso 1 1 calc R U . . .
C45 C -0.0021(4) 0.4909(8) 0.3861(7) 0.032(4) Uani 1 1 d . . . . .
H45 H 0.000647 0.535842 0.390368 0.039 Uiso 1 1 calc R U . . .
C46 C -0.0044(4) 0.3592(7) 0.2870(6) 0.022(3) Uani 1 1 d . . . . .
C47 C 0.000000 0.2645(11) 0.250000 0.026(5) Uani 1 2 d S T P . .
C48 C 0.000000 0.1924(10) 0.250000 0.025(5) Uani 1 2 d S T P . .
C49 C -0.0001(4) 0.1591(8) 0.2059(7) 0.031(4) Uani 1 1 d . . . . .
H49 H -0.000279 0.180793 0.175340 0.037 Uiso 1 1 calc R U . . .
C50 C 0.0001(5) 0.0940(9) 0.2085(8) 0.049(5) Uani 1 1 d . . . . .
H50 H 0.000231 0.071298 0.178762 0.059 Uiso 1 1 calc R U . . .
O17W O 0.0670(6) 0.6372(11) 0.4847(11) 0.045(6) Uani 0.5 1 d . . P . .
O18W O -0.2826(7) 0.5637(14) 0.1629(10) 0.063(8) Uani 0.5 1 d . . P . .
O19W O 0.0369(7) 0.6562(13) 0.3577(11) 0.055(7) Uiso 0.5 1 d . . P . .

loop_
_atom_site_aniso_label
_atom_site_aniso_U_11
_atom_site_aniso_U_22
_atom_site_aniso_U_33
_atom_site_aniso_U_23
_atom_site_aniso_U_13
_atom_site_aniso_U_12
W1 0.0266(3) 0.0153(3) 0.0222(3) 0.0003(3) 0.0176(3) -0.0019(3)
W2 0.0332(3) 0.0209(4) 0.0202(3) 0.0009(3) 0.0191(3) 0.0027(3)
W3 0.0244(3) 0.0202(3) 0.0196(3) 0.0062(3) 0.0127(3) 0.0062(3)
W4 0.0388(4) 0.0181(3) 0.0293(3) -0.0025(3) 0.0273(3) -0.0038(3)
W5 0.0258(3) 0.0255(4) 0.0174(3) 0.0029(3) 0.0112(3) 0.0025(3)
W6 0.0384(4) 0.0143(3) 0.0301(3) -0.0011(3) 0.0247(3) -0.0017(3)
W7 0.0357(4) 0.0229(4) 0.0199(3) 0.0018(3) 0.0163(3) 0.0014(3)
W8 0.0330(4) 0.0307(4) 0.0317(4) 0.0064(3) 0.0241(3) 0.0026(3)
W9 0.0299(3) 0.0205(4) 0.0296(3) 0.0080(3) 0.0189(3) 0.0070(3)
W10 0.0330(4) 0.0240(4) 0.0331(4) 0.0040(3) 0.0230(3) -0.0022(3)
W11 0.0235(3) 0.0257(4) 0.0297(3) 0.0062(3) 0.0170(3) 0.0035(3)
W12 0.0250(3) 0.0354(4) 0.0280(3) 0.0061(3) 0.0149(3) -0.0006(3)
Ni1 0.0238(13) 0.0172(15) 0.0160(12) 0.0012(11) 0.0133(12) 0.0040(11)
Ni2 0.0280(10) 0.0219(11) 0.0209(9) -0.0039(9) 0.0172(9) -0.0067(9)
Ni3 0.0341(16) 0.0331(19) 0.0246(15) 0.0011(14) 0.0127(14) 0.0010(14)
Ni4 0.0405(12) 0.0393(14) 0.0386(12) 0.0136(11) 0.0266(11) 0.0091(11)
O1 0.064(8) 0.024(7) 0.037(6) 0.004(5) 0.037(6) 0.001(6)
O1W 0.081(10) 0.036(8) 0.069(9) 0.002(7) 0.050(8) 0.003(7)
O2 0.052(7) 0.043(8) 0.031(6) -0.001(6) 0.031(6) -0.010(6)
O2W 0.066(9) 0.073(11) 0.068(9) 0.039(8) 0.054(8) 0.020(8)
O3 0.042(7) 0.039(8) 0.021(6) 0.005(5) 0.009(5) -0.005(6)
O3W 0.072(10) 0.082(12) 0.038(8) -0.006(8) 0.022(7) -0.003(9)
O4 0.043(7) 0.024(7) 0.026(6) 0.008(5) 0.011(5) 0.014(5)
O4W 0.039(7) 0.049(9) 0.069(9) 0.026(7) 0.035(7) 0.009(6)
O5 0.031(6) 0.029(7) 0.025(6) 0.003(5) 0.013(5) -0.002(5)
O5W 0.041(7) 0.062(9) 0.042(7) 0.019(7) 0.022(6) 0.007(7)
O6 0.025(5) 0.029(6) 0.021(5) 0.011(5) 0.015(5) 0.006(5)
O6W 0.022(6) 0.056(9) 0.039(7) 0.017(6) 0.015(5) 0.005(6)
O7 0.052(7) 0.023(7) 0.037(6) -0.003(5) 0.028(6) 0.000(6)
O7W 0.026(6) 0.035(7) 0.030(6) -0.007(5) 0.015(5) -0.005(5)
O8 0.034(6) 0.017(6) 0.018(5) 0.000(4) 0.017(5) -0.005(5)
O8W 0.054(7) 0.031(7) 0.037(6) -0.013(5) 0.034(6) -0.024(6)
O9 0.034(6) 0.026(6) 0.024(5) 0.000(5) 0.021(5) -0.005(5)
O9W 0.019(5) 0.041(7) 0.033(6) 0.003(5) 0.014(5) 0.002(5)
O10 0.024(6) 0.045(8) 0.047(7) -0.009(6) 0.021(6) -0.005(5)
O10W 0.032(6) 0.049(8) 0.037(7) 0.007(6) 0.018(6) 0.001(6)
O11 0.026(6) 0.026(6) 0.035(6) 0.005(5) 0.018(5) 0.000(5)
O11W 0.042(8) 0.153(17) 0.034(7) -0.010(9) 0.017(7) 0.015(9)
O12 0.046(7) 0.039(8) 0.055(8) 0.017(6) 0.033(6) -0.008(6)
O12W 0.070(9) 0.037(8) 0.040(7) 0.005(6) 0.021(7) -0.001(7)
O13 0.030(6) 0.020(6) 0.031(6) 0.002(5) 0.024(5) 0.006(5)
O13W 0.017(10) 0.038(14) 0.040(12) -0.003(11) 0.021(10) -0.001(10)
O14 0.052(7) 0.023(7) 0.058(7) -0.001(6) 0.046(7) -0.006(6)
O14W 0.121(12) 0.088(12) 0.097(11) -0.013(10) 0.050(10) -0.029(10)
O15 0.024(5) 0.026(6) 0.031(6) 0.013(5) 0.019(5) 0.010(5)
O15W 0.105(11) 0.089(12) 0.067(9) -0.013(9) 0.029(8) 0.027(9)
O16 0.041(6) 0.032(7) 0.036(6) 0.009(5) 0.028(6) 0.010(5)
O16W 0.044(7) 0.031(7) 0.033(6) 0.002(6) 0.017(6) -0.002(6)
O17 0.045(7) 0.048(8) 0.016(5) 0.011(5) 0.020(5) 0.026(6)
O18 0.035(6) 0.025(6) 0.030(6) -0.003(5) 0.024(5) 0.007(5)
O19 0.050(7) 0.012(6) 0.050(7) 0.013(5) 0.037(6) 0.011(5)
O20 0.026(5) 0.022(6) 0.035(6) 0.008(5) 0.021(5) 0.012(5)
O21 0.033(6) 0.039(7) 0.019(5) 0.003(5) 0.011(5) 0.009(5)
O22 0.023(5) 0.028(6) 0.015(5) 0.001(5) 0.010(5) 0.001(5)
O23 0.033(6) 0.019(6) 0.034(6) 0.011(5) 0.027(5) 0.010(5)
O24 0.020(5) 0.025(6) 0.020(5) -0.001(4) 0.016(5) 0.002(4)
O25 0.035(6) 0.018(6) 0.024(5) -0.001(5) 0.022(5) -0.001(5)
O26 0.031(6) 0.021(6) 0.025(5) 0.008(5) 0.021(5) 0.006(5)
O27 0.041(6) 0.023(6) 0.022(5) 0.005(5) 0.022(5) -0.002(5)
O28 0.035(6) 0.026(6) 0.023(5) 0.009(5) 0.023(5) 0.004(5)
O29 0.030(6) 0.019(6) 0.022(5) 0.003(5) 0.017(5) -0.001(5)
O30 0.032(6) 0.025(6) 0.026(5) 0.000(5) 0.019(5) -0.003(5)
O31 0.038(6) 0.033(7) 0.020(5) -0.003(5) 0.015(5) -0.011(5)
O32 0.031(6) 0.019(6) 0.032(6) 0.006(5) 0.024(5) 0.004(5)
O33 0.036(6) 0.024(6) 0.022(5) -0.001(5) 0.019(5) -0.001(5)
O34 0.039(6) 0.023(6) 0.037(6) -0.003(5) 0.030(6) -0.004(5)
O35 0.036(6) 0.006(5) 0.034(6) 0.000(5) 0.026(5) 0.007(4)
O36 0.038(6) 0.018(6) 0.025(5) 0.001(5) 0.023(5) 0.004(5)
O37 0.024(5) 0.011(5) 0.020(5) -0.006(4) 0.008(5) -0.003(4)
O38 0.028(5) 0.024(6) 0.021(5) -0.004(5) 0.017(5) 0.000(5)
O39 0.029(6) 0.026(6) 0.023(5) 0.001(5) 0.018(5) -0.002(5)
N1 0.034(8) 0.045(10) 0.047(9) 0.001(8) 0.027(7) 0.008(7)
N2 0.061(11) 0.066(13) 0.039(9) 0.009(9) 0.026(9) -0.005(10)
N3 0.087(13) 0.070(14) 0.052(10) -0.008(10) 0.053(11) -0.015(11)
N4 0.037(8) 0.030(9) 0.026(7) -0.005(6) 0.019(7) 0.000(7)
N5 0.044(9) 0.044(10) 0.047(9) 0.005(8) 0.035(8) 0.003(7)
N6 0.036(8) 0.043(10) 0.033(8) -0.005(7) 0.027(7) -0.005(7)
N11 0.040(8) 0.013(7) 0.033(7) -0.004(6) 0.024(7) -0.007(6)
N12 0.040(8) 0.018(7) 0.044(8) 0.014(6) 0.035(7) 0.017(6)
N13 0.056(9) 0.019(8) 0.044(9) 0.000(7) 0.034(8) -0.004(7)
N14 0.043(8) 0.028(8) 0.031(7) 0.009(6) 0.030(7) 0.008(6)
N15 0.042(8) 0.019(7) 0.036(8) -0.002(6) 0.029(7) -0.004(6)
N16 0.037(8) 0.030(8) 0.018(6) -0.005(6) 0.019(6) -0.005(6)
N21 0.030(7) 0.026(8) 0.026(7) -0.005(6) 0.022(6) -0.009(6)
N22 0.030(7) 0.025(8) 0.016(6) -0.005(6) 0.013(6) -0.005(6)
N23 0.022(9) 0.023(10) 0.013(8) 0.000 0.009(8) 0.000
N24 0.081(17) 0.026(13) 0.089(18) 0.000 0.067(16) 0.000
C1 0.063(12) 0.062(14) 0.030(9) 0.020(10) 0.039(10) 0.019(11)
C2 0.056(12) 0.039(12) 0.044(11) 0.010(9) 0.034(10) 0.023(10)
C3 0.025(9) 0.055(13) 0.025(8) 0.009(9) 0.013(8) 0.007(8)
C4 0.032(9) 0.061(13) 0.016(8) 0.009(8) 0.014(8) 0.016(9)
C5 0.046(11) 0.044(12) 0.036(10) 0.012(9) 0.032(9) 0.007(9)
C6 0.040(10) 0.053(14) 0.033(10) -0.006(9) 0.020(9) 0.001(9)
C7 0.055(11) 0.027(10) 0.041(10) -0.003(9) 0.034(10) -0.004(9)
C8 0.090(16) 0.060(16) 0.023(9) -0.016(10) 0.029(11) -0.021(13)
C9 0.063(13) 0.043(13) 0.060(13) 0.001(11) 0.040(12) 0.004(11)
C10 0.068(13) 0.039(12) 0.047(11) 0.004(10) 0.041(11) 0.003(10)
C11 0.036(10) 0.055(14) 0.047(11) 0.007(10) 0.030(9) -0.002(9)
C12 0.074(14) 0.046(13) 0.044(11) -0.008(10) 0.048(11) 0.005(11)
C13 0.064(13) 0.059(15) 0.046(11) -0.024(11) 0.037(11) 0.002(11)
C14 0.095(18) 0.078(19) 0.085(17) 0.010(15) 0.073(16) -0.004(15)
C15 0.065(13) 0.061(15) 0.053(12) -0.002(11) 0.044(11) 0.009(11)
C16 0.025(8) 0.041(11) 0.023(8) 0.000(8) 0.019(7) -0.006(8)
C17 0.027(9) 0.039(11) 0.035(9) -0.003(8) 0.021(8) 0.001(8)
C18 0.024(9) 0.041(12) 0.038(10) -0.005(9) 0.015(8) 0.004(8)
C21 0.046(10) 0.026(10) 0.019(8) -0.006(7) 0.018(8) -0.014(8)
C22 0.063(12) 0.016(9) 0.040(10) -0.003(8) 0.039(9) -0.006(8)
C23 0.028(9) 0.038(10) 0.015(7) -0.010(7) 0.012(7) -0.015(8)
C24 0.052(11) 0.023(10) 0.039(10) -0.003(8) 0.033(9) -0.010(8)
C25 0.053(11) 0.054(13) 0.017(8) 0.002(8) 0.026(8) -0.008(10)
C26 0.022(8) 0.025(9) 0.029(8) 0.008(7) 0.018(7) -0.001(7)
C27 0.067(12) 0.019(9) 0.037(9) -0.002(8) 0.038(10) -0.007(9)
C28 0.062(11) 0.021(9) 0.040(10) -0.004(8) 0.041(9) 0.007(8)
C29 0.047(8) 0.033(8) 0.036(7) -0.015(6) 0.034(6) -0.007(6)
C30 0.072(13) 0.025(10) 0.059(11) 0.007(9) 0.058(11) 0.009(9)
C31 0.032(9) 0.026(10) 0.028(8) 0.003(7) 0.018(8) 0.002(7)
C32 0.032(9) 0.048(12) 0.027(9) 0.003(8) 0.020(8) -0.001(8)
C33 0.056(12) 0.036(11) 0.036(10) -0.019(9) 0.031(9) 0.000(9)
C34 0.072(14) 0.042(13) 0.062(13) 0.032(11) 0.042(12) -0.001(11)
C35 0.063(12) 0.022(10) 0.049(11) 0.012(9) 0.037(10) 0.000(9)
C36 0.041(9) 0.019(9) 0.031(8) 0.000(7) 0.030(8) 0.001(7)
C37 0.022(8) 0.041(11) 0.028(9) 0.004(8) 0.013(7) -0.002(8)
C38 0.049(10) 0.009(8) 0.029(8) -0.001(7) 0.023(8) 0.003(7)
C41 0.047(10) 0.032(10) 0.016(7) 0.010(7) 0.022(8) 0.003(8)
C42 0.040(9) 0.009(8) 0.029(8) 0.000(7) 0.022(8) 0.002(7)
C43 0.028(8) 0.023(9) 0.017(7) -0.002(7) 0.017(7) 0.004(7)
C44 0.041(7) 0.030(8) 0.029(6) 0.005(6) 0.031(6) 0.002(6)
C45 0.043(10) 0.032(10) 0.030(9) 0.008(8) 0.025(8) 0.009(8)
C46 0.016(7) 0.022(9) 0.028(8) -0.005(7) 0.014(7) -0.007(7)
C47 0.029(12) 0.025(13) 0.029(12) 0.000 0.020(10) 0.000
C48 0.022(11) 0.010(11) 0.035(13) 0.000 0.013(10) 0.000
C49 0.044(10) 0.020(9) 0.033(9) 0.007(8) 0.024(8) 0.010(8)
C50 0.051(12) 0.045(13) 0.044(11) 0.010(10) 0.025(10) 0.011(10)
O17W 0.052(15) 0.038(16) 0.064(16) 0.031(13) 0.045(14) 0.021(12)
O18W 0.075(19) 0.09(2) 0.016(12) 0.015(13) 0.022(13) 0.001(17)

loop_
_atom_type_symbol
_atom_type_description
_atom_type_scat_dispersion_real
_atom_type_scat_dispersion_imag
_atom_type_scat_source
C C 0.0033 0.0016 'International Tables Vol C Tables 4.2.6.8 and 6.1.1.4'
H H 0.0000 0.0000 'International Tables Vol C Tables 4.2.6.8 and 6.1.1.4'
N N 0.0061 0.0033 'International Tables Vol C Tables 4.2.6.8 and 6.1.1.4'
Ni Ni 0.3393 1.1124 'International Tables Vol C Tables 4.2.6.8 and 6.1.1.4'
O O 0.0106 0.0060 'International Tables Vol C Tables 4.2.6.8 and 6.1.1.4'
W W -0.8490 6.8722 'International Tables Vol C Tables 4.2.6.8 and 6.1.1.4'

loop_
_geom_angle_atom_site_label_1
_geom_angle_atom_site_label_2
_geom_angle_atom_site_label_3
_geom_angle
_geom_angle_site_symmetry_1
_geom_angle_site_symmetry_3
_geom_angle_publ_flag
O24 W1 W3 40.0(2) . . ?
O29 W1 W3 127.3(3) . . ?
O29 W1 O24 87.3(4) . . ?
O29 W1 O37 85.2(4) . . ?
O33 W1 W3 36.5(3) . . ?
O33 W1 O24 76.4(4) . . ?
O33 W1 O29 163.7(4) . . ?
O33 W1 O37 90.4(4) . . ?
O37 W1 W3 82.9(3) . . ?
O37 W1 O24 75.2(4) . . ?
O38 W1 W3 90.3(3) . . ?
O38 W1 O24 89.9(4) . . ?
O38 W1 O29 87.0(4) . . ?
O38 W1 O33 93.0(4) . . ?
O38 W1 O37 163.5(4) . . ?
O39 W1 W3 132.9(3) . . ?
O39 W1 O24 167.6(4) . . ?
O39 W1 O29 99.1(4) . . ?
O39 W1 O33 96.9(4) . . ?
O39 W1 O37 94.6(4) . . ?
O39 W1 O38 101.0(4) . . ?
O9 W2 W3 126.3(3) . . ?
O9 W2 O24 87.0(4) . . ?
O9 W2 O26 82.2(4) . . ?
O16 W2 W3 133.2(3) . . ?
O16 W2 O9 100.4(4) . . ?
O16 W2 O24 171.1(4) . . ?
O16 W2 O26 100.1(4) . . ?
O16 W2 O35 99.2(4) . . ?
O16 W2 O37 100.6(4) . . ?
O24 W2 W3 40.2(2) . . ?
O26 W2 W3 84.1(3) . . ?
O26 W2 O24 85.7(4) . . ?
O35 W2 W3 34.0(3) . . ?
O35 W2 O9 158.9(4) . . ?
O35 W2 O24 74.2(3) . . ?
O35 W2 O26 87.0(4) . . ?
O37 W2 W3 84.0(3) . . ?
O37 W2 O9 91.1(4) . . ?
O37 W2 O24 74.2(4) . . ?
O37 W2 O26 159.1(4) . . ?
O37 W2 O35 92.7(4) . . ?
W1 W3 W2 61.024(18) . . ?
O15 W3 W1 133.9(3) . . ?
O15 W3 W2 91.2(3) . . ?
O15 W3 O24 92.8(4) . . ?
O15 W3 O33 167.9(4) . . ?
O15 W3 O35 91.4(4) . . ?
O15 W3 O36 88.3(4) . . ?
O24 W3 W1 41.3(2) . . ?
O24 W3 W2 44.4(2) . . ?
O28 W3 W1 124.9(3) . . ?
O28 W3 W2 125.9(3) . . ?
O28 W3 O15 101.1(4) . . ?
O28 W3 O24 163.6(4) . . ?
O28 W3 O33 90.9(4) . . ?
O28 W3 O35 93.5(4) . . ?
O28 W3 O36 99.3(4) . . ?
O33 W3 W1 34.2(3) . . ?
O33 W3 W2 82.5(3) . . ?
O33 W3 O24 75.4(4) . . ?
O35 W3 W1 83.7(3) . . ?
O35 W3 W2 33.2(3) . . ?
O35 W3 O24 77.5(4) . . ?
O35 W3 O33 88.9(4) . . ?
O36 W3 W1 87.2(3) . . ?
O36 W3 W2 133.8(3) . . ?
O36 W3 O24 89.6(4) . . ?
O36 W3 O33 88.7(4) . . ?
O36 W3 O35 167.1(4) . . ?
O14 W4 O13 168.0(4) . . ?
O14 W4 O23 102.8(5) . . ?
O14 W4 O27 97.4(5) . . ?
O14 W4 O34 99.1(4) . . ?
O14 W4 O38 101.8(4) . . ?
O23 W4 O13 87.3(4) . . ?
O23 W4 O27 159.3(4) . . ?
O23 W4 O34 92.3(4) . . ?
O23 W4 O38 86.1(4) . . ?
O27 W4 O13 73.0(3) . . ?
O34 W4 O13 73.9(4) . . ?
O34 W4 O27 88.4(4) . . ?
O34 W4 O38 158.9(4) . . ?
O38 W4 O13 85.0(4) . . ?
O38 W4 O27 85.9(4) . . ?
O5 W5 O22 74.9(4) . . ?
O6 W5 O5 163.2(4) . . ?
O6 W5 O9 90.1(4) . . ?
O6 W5 O22 88.4(4) . . ?
O6 W5 O30 89.9(4) . . ?
O9 W5 O5 87.5(4) . . ?
O9 W5 O22 86.1(4) . . ?
O9 W5 O30 161.2(4) . . ?
O21 W5 O5 92.7(4) . . ?
O21 W5 O6 104.0(4) . . ?
O21 W5 O9 103.4(5) . . ?
O21 W5 O22 164.2(4) . . ?
O21 W5 O30 94.9(4) . . ?
O30 W5 O5 87.1(4) . . ?
O30 W5 O22 75.0(4) . . ?
O7 W6 O8 101.5(5) . . ?
O7 W6 O13 167.9(4) . . ?
O7 W6 O20 102.2(5) . . ?
O7 W6 O31 99.0(5) . . ?
O7 W6 O34 98.2(5) . . ?
O8 W6 O13 88.3(4) . . ?
O8 W6 O20 87.1(4) . . ?
O8 W6 O31 92.5(4) . . ?
O8 W6 O34 160.1(4) . . ?
O20 W6 O13 85.2(4) . . ?
O20 W6 O34 86.1(4) . . ?
O31 W6 O13 73.3(4) . . ?
O31 W6 O20 158.5(4) . . ?
O31 W6 O34 87.1(4) . . ?
O34 W6 O13 72.5(4) . . ?
O3 W7 O11 99.7(5) . . ?
O3 W7 O13 172.2(5) . . ?
O3 W7 O27 102.0(5) . . ?
O3 W7 O31 98.2(5) . . ?
O3 W7 O36 103.4(5) . . ?
O11 W7 O13 83.1(4) . . ?
O27 W7 O11 158.3(4) . . ?
O27 W7 O13 75.3(4) . . ?
O27 W7 O31 91.2(4) . . ?
O31 W7 O11 85.7(4) . . ?
O31 W7 O13 74.7(4) . . ?
O36 W7 O11 84.1(4) . . ?
O36 W7 O13 84.1(4) . . ?
O36 W7 O27 91.0(4) . . ?
O36 W7 O31 157.3(4) . . ?
O1 W8 W12 82.6(3) . . ?
O1 W8 O6 81.9(4) . . ?
O1 W8 O32 73.3(4) . . ?
O2 W8 W12 133.3(4) . . ?
O2 W8 O1 94.8(5) . . ?
O2 W8 O6 97.4(4) . . ?
O2 W8 O17 100.0(5) . . ?
O2 W8 O26 102.8(5) . . ?
O2 W8 O32 167.1(5) . . ?
O6 W8 W12 127.9(3) . . ?
O6 W8 O32 86.0(4) . . ?
O17 W8 W12 34.5(3) . . ?
O17 W8 O1 93.8(5) . . ?
O17 W8 O6 162.4(4) . . ?
O17 W8 O26 93.6(5) . . ?
O17 W8 O32 76.4(4) . . ?
O26 W8 W12 92.8(3) . . ?
O26 W8 O1 159.5(4) . . ?
O26 W8 O6 85.4(4) . . ?
O26 W8 O32 89.9(4) . . ?
O32 W8 W12 41.9(2) . . ?
O18 W9 O22 74.4(4) . . ?
O18 W9 O30 89.4(4) . . ?
O19 W9 O18 97.6(4) . . ?
O19 W9 O20 100.3(5) . . ?
O19 W9 O22 168.4(4) . . ?
O19 W9 O25 101.8(4) . . ?
O19 W9 O30 99.2(5) . . ?
O20 W9 O18 90.4(4) . . ?
O20 W9 O22 88.3(4) . . ?
O20 W9 O25 86.5(4) . . ?
O20 W9 O30 160.4(4) . . ?
O25 W9 O18 160.6(4) . . ?
O25 W9 O22 86.3(4) . . ?
O25 W9 O30 87.2(4) . . ?
O30 W9 O22 72.8(4) . . ?
O1 W10 O4 91.8(5) . . ?
O1 W10 O8 161.6(4) . . ?
O1 W10 O25 91.3(4) . . ?
O1 W10 O32 74.7(4) . . ?
O4 W10 O8 85.0(4) . . ?
O4 W10 O32 73.7(4) . . ?
O8 W10 O32 87.0(4) . . ?
O12 W10 O1 99.3(5) . . ?
O12 W10 O4 97.3(5) . . ?
O12 W10 O8 99.1(5) . . ?
O12 W10 O25 100.7(5) . . ?
O12 W10 O32 168.8(4) . . ?
O25 W10 O4 160.9(4) . . ?
O25 W10 O8 86.2(4) . . ?
O25 W10 O32 89.0(4) . . ?
O5 W11 O18 88.7(4) . . ?
O5 W11 O22 72.9(4) . . ?
O5 W11 O23 159.5(4) . . ?
O10 W11 O5 100.2(5) . . ?
O10 W11 O18 98.3(5) . . ?
O10 W11 O22 169.3(4) . . ?
O10 W11 O23 100.0(4) . . ?
O10 W11 O29 102.1(5) . . ?
O18 W11 O22 73.7(4) . . ?
O23 W11 O18 85.5(4) . . ?
O23 W11 O22 86.6(3) . . ?
O29 W11 O5 91.7(4) . . ?
O29 W11 O18 159.2(4) . . ?
O29 W11 O22 86.6(4) . . ?
O29 W11 O23 86.9(4) . . ?
O4 W12 W8 83.3(3) . . ?
O4 W12 O15 160.9(4) . . ?
O4 W12 O17 91.9(4) . . ?
O4 W12 O32 75.6(4) . . ?
O10W W12 W8 126.4(4) . . ?
O10W W12 O4 98.6(5) . . ?
O10W W12 O11 101.3(5) . . ?
O10W W12 O15 99.8(5) . . ?
O10W W12 O17 95.5(5) . . ?
O10W W12 O32 166.7(4) . . ?
O11 W12 W8 132.1(3) . . ?
O11 W12 O4 94.0(5) . . ?
O11 W12 O15 87.2(4) . . ?
O11 W12 O17 161.1(4) . . ?
O11 W12 O32 91.1(4) . . ?
O15 W12 W8 81.8(3) . . ?
O15 W12 O17 81.4(4) . . ?
O15 W12 O32 85.4(4) . . ?
O17 W12 W8 31.2(3) . . ?
O17 W12 O32 73.0(4) . . ?
O32 W12 W8 41.8(2) . . ?
O9W Ni1 O9W 180.0 5_566 . ?
O9W Ni1 N21 90.6(4) 5_566 . ?
O9W Ni1 N21 89.4(4) 5_566 5_566 ?
O9W Ni1 N21 89.4(4) . . ?
O9W Ni1 N21 90.6(4) . 5_566 ?
O28 Ni1 O9W 90.5(4) . 5_566 ?
O28 Ni1 O9W 89.5(4) . . ?
O28 Ni1 O9W 90.5(4) 5_566 . ?
O28 Ni1 O9W 89.5(4) 5_566 5_566 ?
O28 Ni1 O28 180.0(3) . 5_566 ?
O28 Ni1 N21 90.8(4) . 5_566 ?
O28 Ni1 N21 90.8(4) 5_566 . ?
O28 Ni1 N21 89.2(4) 5_566 5_566 ?
O28 Ni1 N21 89.2(4) . . ?
N21 Ni1 N21 180.0 . 5_566 ?
O6W Ni2 O39 89.9(4) . . ?
O6W Ni2 N11 87.7(5) . . ?
O6W Ni2 N12 86.7(5) . 6_566 ?
O7W Ni2 O6W 178.9(5) . . ?
O7W Ni2 O39 89.1(4) . . ?
O7W Ni2 N11 92.6(4) . . ?
O7W Ni2 N12 93.0(5) . 6_566 ?
O8W Ni2 O6W 94.4(4) . . ?
O8W Ni2 O7W 86.6(4) . . ?
O8W Ni2 O39 174.8(4) . . ?
O8W Ni2 N11 91.4(4) . . ?
O8W Ni2 N12 88.2(4) . 6_566 ?
N11 Ni2 O39 91.6(4) . . ?
N12 Ni2 O39 89.1(4) 6_566 . ?
N12 Ni2 N11 174.3(5) 6_566 . ?
O11W Ni3 O11W 180.0 . 7_465 ?
O11W Ni3 O12W 90.1(6) . 7_465 ?
O11W Ni3 O12W 89.9(6) 7_465 7_465 ?
O11W Ni3 O12W 89.9(6) . . ?
O11W Ni3 O12W 90.1(6) 7_465 . ?
O11W Ni3 O21 89.0(4) . . ?
O11W Ni3 O21 90.9(4) . 7_465 ?
O11W Ni3 O21 89.1(4) 7_465 7_465 ?
O11W Ni3 O21 91.0(4) 7_465 . ?
O12W Ni3 O12W 180.0 . 7_465 ?
O12W Ni3 O21 94.2(4) . . ?
O12W Ni3 O21 85.8(4) 7_465 . ?
O12W Ni3 O21 94.2(4) 7_465 7_465 ?
O12W Ni3 O21 85.8(4) . 7_465 ?
O21 Ni3 O21 180.0 . 7_465 ?
O1W Ni4 O2W 90.0(5) . . ?
O1W Ni4 O3W 88.6(6) . . ?
O1W Ni4 O4W 85.6(5) . . ?
O1W Ni4 N1 176.4(5) . . ?
O2W Ni4 O4W 175.5(6) . . ?
O2W Ni4 N1 93.1(5) . . ?
O3W Ni4 O2W 89.1(5) . . ?
O3W Ni4 O4W 89.9(5) . . ?
O3W Ni4 N1 93.4(6) . . ?
O4W Ni4 N1 91.4(5) . . ?
O5W Ni4 O1W 87.1(5) . . ?
O5W Ni4 O2W 88.8(5) . . ?
O5W Ni4 O3W 175.2(6) . . ?
O5W Ni4 O4W 91.9(5) . . ?
O5W Ni4 N1 91.0(5) . . ?
W10 O1 W8 114.8(5) . . ?
W12 O4 W10 114.9(6) . . ?
W11 O5 W5 115.8(5) . . ?
W5 O6 W8 145.5(5) . . ?
W6 O8 W10 149.3(5) . . ?
W5 O9 W2 151.8(6) . . ?
W12 O11 W7 152.1(6) . . ?
W4 O13 W6 93.8(3) . . ?
W7 O13 W4 93.8(3) . . ?
W7 O13 W6 93.5(4) . . ?
W3 O15 W12 147.1(5) . . ?
W8 O17 W12 114.3(5) . . ?
W9 O18 W11 117.9(5) . . ?
W9 O20 W6 151.4(5) . . ?
W5 O21 Ni3 149.6(6) . . ?
W5 O22 W9 96.2(3) . . ?
W5 O22 W11 96.3(3) . . ?
W9 O22 W11 93.9(3) . . ?
W4 O23 W11 152.2(5) . . ?
W1 O24 W2 95.7(4) . . ?
W3 O24 W1 98.7(4) . . ?
W3 O24 W2 95.4(3) . . ?
W10 O25 W9 150.5(5) . . ?
W8 O26 W2 156.0(5) . . ?
W7 O27 W4 117.8(4) . . ?
W3 O28 Ni1 154.7(6) . . ?
W11 O29 W1 149.7(5) . . ?
W9 O30 W5 116.0(5) . . ?
W7 O31 W6 118.5(5) . . ?
W8 O32 W10 97.1(4) . . ?
W8 O32 W12 96.3(4) . . ?
W12 O32 W10 95.8(4) . . ?
W1 O33 W3 109.3(5) . . ?
W4 O34 W6 119.8(5) . . ?
W2 O35 W3 112.8(4) . . ?
W7 O36 W3 151.0(5) . . ?
W2 O37 W1 115.0(4) . . ?
W1 O38 W4 149.3(5) . . ?
W1 O39 Ni2 170.8(6) . . ?
C1 N1 Ni4 125.3(11) . . ?
C1 N1 C5 116.3(15) . . ?
C5 N1 Ni4 118.0(12) . . ?
C8 N2 C9 114.0(17) . . ?
C13 N3 C14 116.0(17) . . ?
C18 N4 C16 114.5(14) . . ?
C18 N5 C17 113.7(16) . . ?
C17 N6 C16 116.7(13) . . ?
C21 N11 Ni2 121.3(10) . . ?
C25 N11 Ni2 123.7(10) . . ?
C25 N11 C21 115.0(13) . . ?
C28 N12 Ni2 124.3(10) . 6_565 ?
C29 N12 Ni2 119.2(10) . 6_565 ?
C29 N12 C28 116.3(13) . . ?
C33 N13 C34 116.3(14) . . ?
C36 N14 C37 113.7(13) . . ?
C36 N15 C38 114.5(13) . . ?
C38 N16 C37 114.3(13) . . ?
C41 N21 Ni1 120.4(9) . . ?
C41 N21 C45 116.2(12) . . ?
C45 N21 Ni1 123.3(11) . . ?
C46 N22 C47 115.3(14) . . ?
C46 N23 C46 115.5(18) 2 . ?
C50 N24 C50 115(2) 2 . ?
N1 C1 H1 118.0 . . ?
C2 C1 N1 124.1(15) . . ?
C2 C1 H1 118.0 . . ?
C1 C2 H2 120.0 . . ?
C1 C2 C3 120.0(17) . . ?
C3 C2 H2 120.0 . . ?
C2 C3 C16 118.5(15) . . ?
C4 C3 C2 116.8(17) . . ?
C4 C3 C16 124.6(15) . . ?
C3 C4 H4 118.8 . . ?
C5 C4 C3 122.3(15) . . ?
C5 C4 H4 118.8 . . ?
N1 C5 H5 119.8 . . ?
C4 C5 N1 120.4(16) . . ?
C4 C5 H5 119.8 . . ?
C7 C6 C10 118.0(18) . . ?
C7 C6 C17 121.0(17) . . ?
C10 C6 C17 120.8(15) . . ?
C6 C7 H7 119.5 . . ?
C8 C7 C6 121.1(19) . . ?
C8 C7 H7 119.5 . . ?
N2 C8 H8 118.2 . . ?
C7 C8 N2 123.5(17) . . ?
C7 C8 H8 118.2 . . ?
N2 C9 H9 117.5 . . ?
C10 C9 N2 125(2) . . ?
C10 C9 H9 117.5 . . ?
C6 C10 H10 120.8 . . ?
C9 C10 C6 118.4(18) . . ?
C9 C10 H10 120.8 . . ?
C12 C11 C15 119.7(17) . . ?
C12 C11 C18 120.6(16) . . ?
C15 C11 C18 119.7(18) . . ?
C11 C12 H12 121.1 . . ?
C13 C12 C11 117.8(19) . . ?
C13 C12 H12 121.1 . . ?
N3 C13 C12 128(2) . . ?
N3 C13 H13 116.2 . . ?
C12 C13 H13 116.2 . . ?
N3 C14 H14 119.5 . . ?
N3 C14 C15 121(2) . . ?
C15 C14 H14 119.5 . . ?
C11 C15 C14 118(2) . . ?
C11 C15 H15 121.0 . . ?
C14 C15 H15 121.0 . . ?
N4 C16 C3 119.3(14) . . ?
N6 C16 N4 121.9(15) . . ?
N6 C16 C3 118.8(13) . . ?
N5 C17 C6 117.2(16) . . ?
N6 C17 N5 125.6(16) . . ?
N6 C17 C6 117.2(14) . . ?
N4 C18 C11 118.0(16) . . ?
N5 C18 N4 127.6(16) . . ?
N5 C18 C11 114.4(16) . . ?
N11 C21 H21 118.4 . . ?
N11 C21 C22 123.3(15) . . ?
C22 C21 H21 118.4 . . ?
C21 C22 H22 119.0 . . ?
C21 C22 C23 122.0(15) . . ?
C23 C22 H22 119.0 . . ?
C22 C23 C24 115.1(14) . . ?
C22 C23 C38 123.1(14) . . ?
C24 C23 C38 121.8(15) . . ?
C23 C24 H24 120.5 . . ?
C25 C24 C23 119.0(16) . . ?
C25 C24 H24 120.5 . . ?
N11 C25 C24 125.3(15) . . ?
N11 C25 H25 117.4 . . ?
C24 C25 H25 117.4 . . ?
C27 C26 C30 118.2(14) . . ?
C27 C26 C36 121.9(14) . . ?
C30 C26 C36 119.9(14) . . ?
C26 C27 H27 119.7 . . ?
C26 C27 C28 120.7(15) . . ?
C28 C27 H27 119.7 . . ?
N12 C28 C27 122.6(15) . . ?
N12 C28 H28 118.7 . . ?
C27 C28 H28 118.7 . . ?
N12 C29 H29 118.4 . . ?
N12 C29 C30 123.3(14) . . ?
C30 C29 H29 118.4 . . ?
C26 C30 C29 118.9(15) . . ?
C26 C30 H30 120.5 . . ?
C29 C30 H30 120.5 . . ?
C32 C31 C35 115.4(16) . . ?
C32 C31 C37 123.1(15) . . ?
C35 C31 C37 121.5(14) . . ?
C31 C32 H32 119.9 . . ?
C31 C32 C33 120.1(15) . . ?
C33 C32 H32 119.9 . . ?
N13 C33 C32 124.2(15) . . ?
N13 C33 H33 117.9 . . ?
C32 C33 H33 117.9 . . ?
N13 C34 H34 117.5 . . ?
N13 C34 C35 124.9(16) . . ?
C35 C34 H34 117.5 . . ?
C31 C35 H35 120.5 . . ?
C34 C35 C31 118.9(17) . . ?
C34 C35 H35 120.5 . . ?
N14 C36 C26 113.5(12) . . ?
N15 C36 N14 125.9(13) . . ?
N15 C36 C26 120.7(14) . . ?
N14 C37 C31 115.1(14) . . ?
N16 C37 N14 124.9(16) . . ?
N16 C37 C31 120.0(14) . . ?
N15 C38 C23 117.1(13) . . ?
N16 C38 N15 126.7(14) . . ?
N16 C38 C23 116.2(13) . . ?
N21 C41 H41 117.6 . . ?
N21 C41 C42 124.8(13) . . ?
C42 C41 H41 117.6 . . ?
C41 C42 H42 121.4 . . ?
C41 C42 C43 117.2(13) . . ?
C43 C42 H42 121.4 . . ?
C42 C43 C46 118.2(13) . . ?
C44 C43 C42 118.3(12) . . ?
C44 C43 C46 123.4(13) . . ?
C43 C44 H44 120.2 . . ?
C45 C44 C43 119.6(14) . . ?
C45 C44 H44 120.2 . . ?
N21 C45 C44 123.7(15) . . ?
N21 C45 H45 118.2 . . ?
C44 C45 H45 118.2 . . ?
N22 C46 N23 124.9(14) . . ?
N22 C46 C43 117.5(13) . . ?
N23 C46 C43 117.6(13) . . ?
N22 C47 N22 124(2) 2 . ?
N22 C47 C48 118.0(10) 2 . ?
N22 C47 C48 118.0(10) . . ?
C49 C48 C47 120.0(10) . . ?
C49 C48 C47 120.0(10) 2 . ?
C49 C48 C49 120(2) 2 . ?
C48 C49 H49 121.4 . . ?
C50 C49 C48 117.1(16) . . ?
C50 C49 H49 121.4 . . ?
N24 C50 C49 125.6(19) . . ?
N24 C50 H50 117.2 . . ?
C49 C50 H50 117.2 . . ?

loop_
_geom_bond_atom_site_label_1
_geom_bond_atom_site_label_2
_geom_bond_distance
_geom_bond_site_symmetry_2
_geom_bond_publ_flag
W1 W3 3.1897(9) . ?
W1 O24 2.128(9) . ?
W1 O29 1.950(9) . ?
W1 O33 1.899(10) . ?
W1 O37 1.971(9) . ?
W1 O38 1.871(9) . ?
W1 O39 1.731(9) . ?
W2 W3 3.2016(8) . ?
W2 O9 1.943(10) . ?
W2 O16 1.695(10) . ?
W2 O24 2.249(9) . ?
W2 O26 1.967(9) . ?
W2 O35 1.902(9) . ?
W2 O37 1.877(9) . ?
W3 O15 1.842(9) . ?
W3 O24 2.076(9) . ?
W3 O28 1.734(9) . ?
W3 O33 2.010(10) . ?
W3 O35 1.942(9) . ?
W3 O36 1.916(9) . ?
W4 O13 2.294(9) . ?
W4 O14 1.714(9) . ?
W4 O23 1.870(9) . ?
W4 O27 1.966(10) . ?
W4 O34 1.901(10) . ?
W4 O38 1.962(10) . ?
W5 O5 1.975(10) . ?
W5 O6 1.848(9) . ?
W5 O9 1.872(10) . ?
W5 O21 1.740(9) . ?
W5 O22 2.152(9) . ?
W5 O30 1.954(10) . ?
W6 O7 1.712(11) . ?
W6 O8 1.871(9) . ?
W6 O13 2.298(10) . ?
W6 O20 1.927(10) . ?
W6 O31 1.926(10) . ?
W6 O34 1.974(9) . ?
W7 O3 1.716(10) . ?
W7 O11 1.980(9) . ?
W7 O13 2.244(9) . ?
W7 O27 1.903(9) . ?
W7 O31 1.922(11) . ?
W7 O36 1.892(9) . ?
W8 W12 3.2270(9) . ?
W8 O1 2.001(11) . ?
W8 O2 1.716(9) . ?
W8 O6 2.023(9) . ?
W8 O17 1.834(10) . ?
W8 O26 1.846(10) . ?
W8 O32 2.164(9) . ?
W9 O18 1.925(10) . ?
W9 O19 1.718(10) . ?
W9 O20 1.876(10) . ?
W9 O22 2.271(10) . ?
W9 O25 1.909(9) . ?
W9 O30 1.929(9) . ?
W10 O1 1.879(10) . ?
W10 O4 1.954(10) . ?
W10 O8 1.960(8) . ?
W10 O12 1.702(11) . ?
W10 O25 1.903(9) . ?
W10 O32 2.199(10) . ?
W11 O5 1.922(10) . ?
W11 O10 1.717(10) . ?
W11 O18 1.956(10) . ?
W11 O22 2.279(9) . ?
W11 O23 1.929(9) . ?
W11 O29 1.872(10) . ?
W12 O4 1.892(11) . ?
W12 O10W 1.707(10) . ?
W12 O11 1.839(10) . ?
W12 O15 1.972(10) . ?
W12 O17 2.005(9) . ?
W12 O32 2.169(9) . ?
Ni1 O9W 2.050(9) . ?
Ni1 O9W 2.050(9) 5_566 ?
Ni1 O28 2.037(9) 5_566 ?
Ni1 O28 2.037(10) . ?
Ni1 N21 2.050(11) 5_566 ?
Ni1 N21 2.050(11) . ?
Ni2 O6W 2.066(10) . ?
Ni2 O7W 2.064(10) . ?
Ni2 O8W 2.058(10) . ?
Ni2 O39 2.097(10) . ?
Ni2 N11 2.089(12) . ?
Ni2 N12 2.079(11) 6_566 ?
Ni3 O11W 2.016(12) . ?
Ni3 O11W 2.016(12) 7_465 ?
Ni3 O12W 2.076(12) 7_465 ?
Ni3 O12W 2.076(12) . ?
Ni3 O21 2.092(10) 7_465 ?
Ni3 O21 2.092(10) . ?
Ni4 O1W 2.070(13) . ?
Ni4 O2W 2.097(11) . ?
Ni4 O3W 2.077(13) . ?
Ni4 O4W 2.102(11) . ?
Ni4 O5W 2.054(11) . ?
Ni4 N1 2.110(15) . ?
N1 C1 1.37(2) . ?
N1 C5 1.378(19) . ?
N2 C8 1.34(3) . ?
N2 C9 1.35(2) . ?
N3 C13 1.30(2) . ?
N3 C14 1.35(3) . ?
N4 C16 1.382(17) . ?
N4 C18 1.31(2) . ?
N5 C17 1.350(19) . ?
N5 C18 1.29(2) . ?
N6 C16 1.327(19) . ?
N6 C17 1.29(2) . ?
N11 C21 1.338(18) . ?
N11 C25 1.31(2) . ?
N12 C28 1.366(17) . ?
N12 C29 1.316(19) . ?
N13 C33 1.29(2) . ?
N13 C34 1.33(2) . ?
N14 C36 1.333(18) . ?
N14 C37 1.359(18) . ?
N15 C36 1.298(17) . ?
N15 C38 1.325(18) . ?
N16 C37 1.315(18) . ?
N16 C38 1.309(18) . ?
N21 C41 1.327(19) . ?
N21 C45 1.355(17) . ?
N22 C46 1.318(18) . ?
N22 C47 1.339(15) . ?
N23 C46 1.325(16) . ?
N23 C46 1.325(16) 2 ?
N24 C50 1.33(2) 2 ?
N24 C50 1.33(2) . ?
C1 H1 0.9300 . ?
C1 C2 1.31(2) . ?
C2 H2 0.9300 . ?
C2 C3 1.40(2) . ?
C3 C4 1.36(2) . ?
C3 C16 1.46(2) . ?
C4 H4 0.9300 . ?
C4 C5 1.36(2) . ?
C5 H5 0.9300 . ?
C6 C7 1.33(2) . ?
C6 C10 1.37(2) . ?
C6 C17 1.51(2) . ?
C7 H7 0.9300 . ?
C7 C8 1.33(2) . ?
C8 H8 0.9300 . ?
C9 H9 0.9300 . ?
C9 C10 1.33(2) . ?
C10 H10 0.9300 . ?
C11 C12 1.36(2) . ?
C11 C15 1.36(2) . ?
C11 C18 1.53(2) . ?
C12 H12 0.9300 . ?
C12 C13 1.33(2) . ?
C13 H13 0.9300 . ?
C14 H14 0.9300 . ?
C14 C15 1.42(3) . ?
C15 H15 0.9300 . ?
C21 H21 0.9300 . ?
C21 C22 1.338(19) . ?
C22 H22 0.9300 . ?
C22 C23 1.36(2) . ?
C23 C24 1.39(2) . ?
C23 C38 1.509(19) . ?
C24 H24 0.9300 . ?
C24 C25 1.36(2) . ?
C25 H25 0.9300 . ?
C26 C27 1.34(2) . ?
C26 C30 1.38(2) . ?
C26 C36 1.485(19) . ?
C27 H27 0.9300 . ?
C27 C28 1.37(2) . ?
C28 H28 0.9300 . ?
C29 H29 0.9300 . ?
C29 C30 1.40(2) . ?
C30 H30 0.9300 . ?
C31 C32 1.38(2) . ?
C31 C35 1.41(2) . ?
C31 C37 1.44(2) . ?
C32 H32 0.9300 . ?
C32 C33 1.40(2) . ?
C33 H33 0.9300 . ?
C34 H34 0.9300 . ?
C34 C35 1.37(2) . ?
C35 H35 0.9300 . ?
C41 H41 0.9300 . ?
C41 C42 1.395(19) . ?
C42 H42 0.9300 . ?
C42 C43 1.405(19) . ?
C43 C44 1.38(2) . ?
C43 C46 1.484(18) . ?
C44 H44 0.9300 . ?
C44 C45 1.363(19) . ?
C45 H45 0.9300 . ?
C47 C48 1.48(3) . ?
C48 C49 1.368(17) . ?
C48 C49 1.368(17) 2 ?
C49 H49 0.9300 . ?
C49 C50 1.34(2) . ?
C50 H50 0.9300 . ?

loop_
_geom_torsion_atom_site_label_1
_geom_torsion_atom_site_label_2
_geom_torsion_atom_site_label_3
_geom_torsion_atom_site_label_4
_geom_torsion
_geom_torsion_site_symmetry_1
_geom_torsion_site_symmetry_2
_geom_torsion_site_symmetry_3
_geom_torsion_site_symmetry_4
_geom_torsion_publ_flag
W1 W3 O15 W12 54.9(11) . . . . ?
W1 W3 O28 Ni1 4.1(14) . . . . ?
W2 W3 O15 W12 104.2(9) . . . . ?
W2 W3 O28 Ni1 -73.0(13) . . . . ?
W3 W1 O38 W4 95.5(10) . . . . ?
W3 W2 O37 W1 39.5(4) . . . . ?
W8 W12 O4 W10 44.0(5) . . . . ?
W8 W12 O11 W7 46.8(14) . . . . ?
W12 W8 O26 W2 93.6(13) . . . . ?
Ni1 N21 C41 C42 -172.8(11) . . . . ?
Ni1 N21 C45 C44 172.8(11) . . . . ?
Ni2 N11 C21 C22 176.8(12) . . . . ?
Ni2 N11 C25 C24 -177.6(13) . . . . ?
Ni2 N12 C28 C27 176.5(12) 6_565 . . . ?
Ni2 N12 C29 C30 -178.5(12) 6_565 . . . ?
Ni4 N1 C1 C2 -171.5(14) . . . . ?
Ni4 N1 C5 C4 171.8(12) . . . . ?
O1 W8 O17 W12 71.2(6) . . . . ?
O1 W8 O26 W2 17(2) . . . . ?
O2 W8 O17 W12 166.7(6) . . . . ?
O2 W8 O26 W2 -130.7(13) . . . . ?
O3 W7 O36 W3 -130.0(11) . . . . ?
O4 W10 O1 W8 71.2(6) . . . . ?
O4 W12 O11 W7 131.4(12) . . . . ?
O5 W5 O6 W8 55(2) . . . . ?
O5 W5 O9 W2 -134.7(11) . . . . ?
O5 W5 O21 Ni3 4.7(13) . . . . ?
O5 W11 O29 W1 133.1(10) . . . . ?
O6 W5 O9 W2 28.7(11) . . . . ?
O6 W5 O21 Ni3 -173.7(12) . . . . ?
O6 W8 O17 W12 -3.7(19) . . . . ?
O6 W8 O26 W2 -34.2(13) . . . . ?
O7 W6 O8 W10 -130.2(11) . . . . ?
O8 W10 O1 W8 -8.1(18) . . . . ?
O9 W2 O37 W1 -86.9(5) . . . . ?
O9 W5 O6 W8 -26.2(10) . . . . ?
O9 W5 O21 Ni3 92.8(12) . . . . ?
O10 W11 O29 W1 -126.0(10) . . . . ?
O10W W12 O4 W10 169.9(6) . . . . ?
O10W W12 O11 W7 -129.0(12) . . . . ?
O11 W7 O36 W3 -31.4(11) . . . . ?
O11 W12 O4 W10 -88.0(6) . . . . ?
O12 W10 O1 W8 169.0(6) . . . . ?
O13 W4 O23 W11 58.8(12) . . . . ?
O13 W6 O8 W10 56.9(11) . . . . ?
O13 W7 O36 W3 52.3(11) . . . . ?
O14 W4 O23 W11 -127.6(11) . . . . ?
O15 W3 O28 Ni1 -172.7(12) . . . . ?
O15 W12 O4 W10 5.1(16) . . . . ?
O15 W12 O11 W7 -29.6(12) . . . . ?
O16 W2 O37 W1 172.3(5) . . . . ?
O17 W8 O26 W2 128.2(13) . . . . ?
O17 W12 O4 W10 74.0(6) . . . . ?
O17 W12 O11 W7 23(2) . . . . ?
O18 W9 O20 W6 135.4(12) . . . . ?
O18 W11 O29 W1 42.1(17) . . . . ?
O19 W9 O20 W6 -126.9(12) . . . . ?
O20 W6 O8 W10 -28.4(11) . . . . ?
O21 W5 O6 W8 -130.0(9) . . . . ?
O21 W5 O9 W2 133.1(10) . . . . ?
O22 W5 O6 W8 60.0(10) . . . . ?
O22 W5 O9 W2 -59.7(11) . . . . ?
O22 W5 O21 Ni3 -33(3) . . . . ?
O22 W9 O20 W6 61.0(12) . . . . ?
O22 W11 O29 W1 60.3(10) . . . . ?
O23 W11 O29 W1 -26.4(10) . . . . ?
O24 W1 O33 W3 2.8(4) . . . . ?
O24 W1 O38 W4 55.5(10) . . . . ?
O24 W2 O37 W1 -0.3(4) . . . . ?
O24 W3 O15 W12 59.9(10) . . . . ?
O24 W3 O28 Ni1 -25(2) . . . . ?
O25 W9 O20 W6 -25.5(12) . . . . ?
O25 W10 O1 W8 -89.9(6) . . . . ?
O26 W2 O37 W1 -16.0(14) . . . . ?
O26 W8 O17 W12 -89.7(6) . . . . ?
O27 W4 O23 W11 41(2) . . . . ?
O27 W7 O36 W3 127.4(11) . . . . ?
O28 W3 O15 W12 -128.7(10) . . . . ?
O29 W1 O33 W3 3.2(17) . . . . ?
O29 W1 O38 W4 -31.8(10) . . . . ?
O30 W5 O6 W8 135.0(10) . . . . ?
O30 W5 O9 W2 -61.5(18) . . . . ?
O30 W5 O21 Ni3 -82.6(13) . . . . ?
O30 W9 O20 W6 46(2) . . . . ?
O31 W6 O8 W10 130.1(11) . . . . ?
O31 W7 O36 W3 32.1(19) . . . . ?
O32 W8 O17 W12 -0.6(5) . . . . ?
O32 W8 O26 W2 51.8(13) . . . . ?
O32 W10 O1 W8 -1.3(5) . . . . ?
O32 W12 O4 W10 2.1(5) . . . . ?
O32 W12 O11 W7 55.8(12) . . . . ?
O33 W1 O38 W4 131.9(10) . . . . ?
O33 W3 O15 W12 46(3) . . . . ?
O33 W3 O28 Ni1 8.4(13) . . . . ?
O34 W4 O23 W11 132.5(12) . . . . ?
O34 W6 O8 W10 41.7(19) . . . . ?
O35 W2 O37 W1 72.4(5) . . . . ?
O35 W3 O15 W12 137.5(10) . . . . ?
O35 W3 O28 Ni1 -80.6(13) . . . . ?
O36 W3 O15 W12 -29.6(10) . . . . ?
O36 W3 O28 Ni1 97.2(13) . . . . ?
O37 W1 O33 W3 77.4(5) . . . . ?
O37 W1 O38 W4 30(2) . . . . ?
O38 W1 O33 W3 -86.4(5) . . . . ?
O38 W4 O23 W11 -26.3(11) . . . . ?
O39 W1 O33 W3 172.2(5) . . . . ?
O39 W1 O38 W4 -130.5(10) . . . . ?
N1 C1 C2 C3 0(3) . . . . ?
N2 C9 C10 C6 -2(3) . . . . ?
N3 C14 C15 C11 0(3) . . . . ?
N11 C21 C22 C23 -1(3) . . . . ?
N12 C29 C30 C26 3(3) . . . . ?
N13 C34 C35 C31 4(3) . . . . ?
N21 C41 C42 C43 -1(2) . . . . ?
N22 C47 C48 C49 -9.5(9) . . . 2 ?
N22 C47 C48 C49 -9.5(9) 2 . . . ?
N22 C47 C48 C49 170.5(9) . . . . ?
N22 C47 C48 C49 170.5(9) 2 . . 2 ?
C1 N1 C5 C4 -2(2) . . . . ?
C1 C2 C3 C4 -1(3) . . . . ?
C1 C2 C3 C16 179.7(16) . . . . ?
C2 C3 C4 C5 1(2) . . . . ?
C2 C3 C16 N4 174.3(14) . . . . ?
C2 C3 C16 N6 -8(2) . . . . ?
C3 C4 C5 N1 1(3) . . . . ?
C4 C3 C16 N4 -5(2) . . . . ?
C4 C3 C16 N6 172.4(15) . . . . ?
C5 N1 C1 C2 2(3) . . . . ?
C6 C7 C8 N2 1(3) . . . . ?
C7 C6 C10 C9 2(3) . . . . ?
C7 C6 C17 N5 -175.9(15) . . . . ?
C7 C6 C17 N6 3(2) . . . . ?
C8 N2 C9 C10 1(3) . . . . ?
C9 N2 C8 C7 0(3) . . . . ?
C10 C6 C7 C8 -1(3) . . . . ?
C10 C6 C17 N5 -1(2) . . . . ?
C10 C6 C17 N6 178.2(16) . . . . ?
C11 C12 C13 N3 2(3) . . . . ?
C12 C11 C15 C14 2(3) . . . . ?
C12 C11 C18 N4 -177.0(16) . . . . ?
C12 C11 C18 N5 2(2) . . . . ?
C13 N3 C14 C15 -1(3) . . . . ?
C14 N3 C13 C12 0(3) . . . . ?
C15 C11 C12 C13 -3(3) . . . . ?
C15 C11 C18 N4 6(2) . . . . ?
C15 C11 C18 N5 -175.3(16) . . . . ?
C16 N4 C18 N5 1(2) . . . . ?
C16 N4 C18 C11 -179.9(13) . . . . ?
C16 N6 C17 N5 2(2) . . . . ?
C16 N6 C17 C6 -176.8(13) . . . . ?
C16 C3 C4 C5 -179.9(15) . . . . ?
C17 N5 C18 N4 -2(3) . . . . ?
C17 N5 C18 C11 179.6(13) . . . . ?
C17 N6 C16 N4 -2(2) . . . . ?
C17 N6 C16 C3 -179.7(14) . . . . ?
C17 C6 C7 C8 173.7(17) . . . . ?
C17 C6 C10 C9 -173.3(17) . . . . ?
C18 N4 C16 N6 1(2) . . . . ?
C18 N4 C16 C3 178.1(14) . . . . ?
C18 N5 C17 N6 0(2) . . . . ?
C18 N5 C17 C6 178.7(14) . . . . ?
C18 C11 C12 C13 180.0(16) . . . . ?
C18 C11 C15 C14 179.4(17) . . . . ?
C21 N11 C25 C24 3(2) . . . . ?
C21 C22 C23 C24 5(2) . . . . ?
C21 C22 C23 C38 -173.0(15) . . . . ?
C22 C23 C24 C25 -6(2) . . . . ?
C22 C23 C38 N15 -2(2) . . . . ?
C22 C23 C38 N16 178.9(15) . . . . ?
C23 C24 C25 N11 2(3) . . . . ?
C24 C23 C38 N15 -180.0(14) . . . . ?
C24 C23 C38 N16 1(2) . . . . ?
C25 N11 C21 C22 -4(2) . . . . ?
C26 C27 C28 N12 1(3) . . . . ?
C27 C26 C30 C29 0(2) . . . . ?
C27 C26 C36 N14 -174.9(15) . . . . ?
C27 C26 C36 N15 3(2) . . . . ?
C28 N12 C29 C30 -3(2) . . . . ?
C29 N12 C28 C27 2(2) . . . . ?
C30 C26 C27 C28 -2(3) . . . . ?
C30 C26 C36 N14 8(2) . . . . ?
C30 C26 C36 N15 -173.9(15) . . . . ?
C31 C32 C33 N13 -2(3) . . . . ?
C32 C31 C35 C34 -4(2) . . . . ?
C32 C31 C37 N14 -2(2) . . . . ?
C32 C31 C37 N16 176.9(14) . . . . ?
C33 N13 C34 C35 -3(3) . . . . ?
C34 N13 C33 C32 2(3) . . . . ?
C35 C31 C32 C33 3(2) . . . . ?
C35 C31 C37 N14 176.0(14) . . . . ?
C35 C31 C37 N16 -5(2) . . . . ?
C36 N14 C37 N16 -1(2) . . . . ?
C36 N14 C37 C31 178.6(13) . . . . ?
C36 N15 C38 N16 -2(2) . . . . ?
C36 N15 C38 C23 179.0(13) . . . . ?
C36 C26 C27 C28 -179.0(15) . . . . ?
C36 C26 C30 C29 177.4(14) . . . . ?
C37 N14 C36 N15 2(2) . . . . ?
C37 N14 C36 C26 -179.8(12) . . . . ?
C37 N16 C38 N15 3(2) . . . . ?
C37 N16 C38 C23 -177.5(13) . . . . ?
C37 C31 C32 C33 -178.6(15) . . . . ?
C37 C31 C35 C34 177.6(16) . . . . ?
C38 N15 C36 N14 -1(2) . . . . ?
C38 N15 C36 C26 -178.9(13) . . . . ?
C38 N16 C37 N14 -2(2) . . . . ?
C38 N16 C37 C31 178.9(14) . . . . ?
C38 C23 C24 C25 172.4(15) . . . . ?
C41 N21 C45 C44 -4(2) . . . . ?
C41 C42 C43 C44 -2(2) . . . . ?
C41 C42 C43 C46 176.1(13) . . . . ?
C42 C43 C44 C45 2(2) . . . . ?
C42 C43 C46 N22 -4.6(19) . . . . ?
C42 C43 C46 N23 177.8(11) . . . . ?
C43 C44 C45 N21 1(2) . . . . ?
C44 C43 C46 N22 173.6(14) . . . . ?
C44 C43 C46 N23 -4(2) . . . . ?
C45 N21 C41 C42 4(2) . . . . ?
C46 N22 C47 N22 -1.4(9) . . . 2 ?
C46 N22 C47 C48 178.6(9) . . . . ?
C46 N23 C46 N22 -1.7(10) 2 . . . ?
C46 N23 C46 C43 175.7(14) 2 . . . ?
C46 C43 C44 C45 -175.9(13) . . . . ?
C47 N22 C46 N23 3.1(19) . . . . ?
C47 N22 C46 C43 -174.3(10) . . . . ?
C47 C48 C49 C50 179.7(11) . . . . ?
C48 C49 C50 N24 1(3) . . . . ?
C49 C48 C49 C50 -0.3(11) 2 . . . ?
C50 N24 C50 C49 -0.3(13) 2 . . . ?

loop_
_smtbx_masks_void_nr
_smtbx_masks_void_average_x
_smtbx_masks_void_average_y
_smtbx_masks_void_average_z
_smtbx_masks_void_volume
_smtbx_masks_void_count_electrons
_smtbx_masks_void_content
1 0.000 0.000 0.000 642.3 51.2 ?
2 0.000 0.000 0.500 642.3 51.2 ?
3 0.000 0.428 0.750 44.6 0.0 ?
4 0.000 0.572 0.250 44.6 0.0 ?
5 0.500 0.500 1.000 642.3 51.0 ?
6 0.500 0.500 0.500 642.3 51.0 ?
7 0.500 0.072 0.250 44.6 0.0 ?
8 0.500 0.928 0.750 44.6 0.0 ?
